data_2241228
loop_
_publ_author_name
'Lenta, Bruno N.'
'Ngatchou, Jules'
'Kenfack, Patrice T.'
'Neumann, Beate'
'Stammler, Hans-Georg'
'Sewald, Norbert'

_publ_section_title
;
 Crystal and molecular structure of aflatrem
;
_journal_coeditor_code LH5789
_journal_issue 11
_journal_name_full 'Acta Crystallographica Section E'
_journal_page_first o867
_journal_page_last o868
_journal_paper_doi 10.1107/S2056989015019040
_journal_volume 71
_journal_year 2015
_chemical_formula_iupac 'C32 H39 N O4'
_chemical_formula_moiety 'C32 H39 N O4'
_chemical_formula_sum 'C32 H39 N O4'
_chemical_formula_weight 501.64
_chemical_name_common Aflatrem
_chemical_name_systematic
;
(3<i>R</i>,5b<i>S</i>,7a<i>S</i>,13b<i>S</i>,13c<i>R</i>,15a<i>S</i>)-\
9-(1,1-Dimethyl-2-propenyl)-2,3,5b,6,7,7a,8,13,13b,13c,14,15-dodecahydro-5b-\
hydroxy-2,2,13b,13c-tetramethyl-4<i>H</i>-3,15a-epoxy-1-\
benzoxepino[6',7':6,7]indeno[1,2-<i>b</i>]indol-4-one
;
_space_group_crystal_system monoclinic
_space_group_IT_number 4
_space_group_name_Hall 'P 2yb'
_space_group_name_H-M_alt 'P 1 21 1'
_symmetry_space_group_name_Hall 'P 2yb'
_symmetry_space_group_name_H-M 'P 1 21 1'
_atom_sites_solution_hydrogens geom
_atom_sites_solution_primary direct
_cell_angle_alpha 90
_cell_angle_beta 98.821(4)
_cell_angle_gamma 90
_cell_formula_units_Z 2
_cell_length_a 12.8022(5)
_cell_length_b 6.4019(2)
_cell_length_c 15.9557(6)
_cell_measurement_reflns_used 6775
_cell_measurement_temperature 99.98(14)
_cell_measurement_theta_max 66.4030
_cell_measurement_theta_min 4.7810
_cell_volume 1292.24(8)
_computing_cell_refinement
;
CrysAlis PRO (Agilent, 2013)
;
_computing_data_collection
;
CrysAlis PRO (Agilent, 2013)
;
_computing_data_reduction
;
CrysAlis PRO (Agilent, 2013)
;
_computing_molecular_graphics
;
DIAMOND (Brandenburg, 1999)
;
_computing_publication_material
;
OLEX2 (Dolomanov <i>et al.</i>,  2009)
;
_computing_structure_refinement
;
SHELXL97 (Sheldrick, 2008)
;
_computing_structure_solution
;
SHELXS97 (Sheldrick, 2008)
;
_diffrn_ambient_temperature 99.98(14)
_diffrn_detector_area_resol_mean 5.3114
_diffrn_measured_fraction_theta_full 1.0000
_diffrn_measured_fraction_theta_max 0.9905
_diffrn_measurement_device_type 'Agilent SuperNova Dual Source diffractometer with an Atlas detector'
_diffrn_measurement_method '\w scans'
_diffrn_radiation_monochromator mirror
_diffrn_radiation_type 'Cu K\a'
_diffrn_radiation_wavelength 1.5418
_diffrn_reflns_av_R_equivalents 0.0503
_diffrn_reflns_limit_h_max 15
_diffrn_reflns_limit_h_min -15
_diffrn_reflns_limit_k_max 7
_diffrn_reflns_limit_k_min -7
_diffrn_reflns_limit_l_max 18
_diffrn_reflns_limit_l_min -18
_diffrn_reflns_number 19981
_diffrn_reflns_theta_full 67.684
_diffrn_reflns_theta_max 66.915
_diffrn_reflns_theta_min 2.803
_exptl_absorpt_coefficient_mu 0.664
_exptl_absorpt_correction_T_max 1.000
_exptl_absorpt_correction_T_min 0.899
_exptl_absorpt_correction_type gaussian
_exptl_absorpt_process_details
;
(CrysAlis PRO; Agilent, 2013)
;
_exptl_crystal_colour colourless
_exptl_crystal_density_diffrn 1.289
_exptl_crystal_description plate
_exptl_crystal_F_000 540
_exptl_crystal_size_max 0.1767
_exptl_crystal_size_mid 0.1372
_exptl_crystal_size_min 0.0216
_refine_diff_density_max 0.350
_refine_diff_density_min -0.231
_refine_ls_abs_structure_details
;
Flack <i>x</i> determined using 1671 quotients
[(<i>I</i>^+^)-(<i>I</i>^-^)]/[(<i>I</i>^+^)+(<i>I</i>^-^)]
(Parsons & Flack, 2004)
;
_refine_ls_abs_structure_Flack 0.09(14)
_refine_ls_extinction_method none
_refine_ls_goodness_of_fit_ref 1.055
_refine_ls_hydrogen_treatment constr
_refine_ls_matrix_type full
_refine_ls_number_parameters 341
_refine_ls_number_reflns 4585
_refine_ls_number_restraints 1
_refine_ls_restrained_S_all 1.055
_refine_ls_R_factor_all 0.0639
_refine_ls_R_factor_gt 0.0556
_refine_ls_shift/su_max 0.000
_refine_ls_shift/su_mean 0.000
_refine_ls_structure_factor_coef Fsqd
_refine_ls_weighting_details
;
 w=1/[\s^2^(Fo^2^)+(0.0948P)^2^+0.4383P]
 where P=(Fo^2^+2Fc^2^)/3
;
_refine_ls_weighting_scheme calc
_refine_ls_wR_factor_gt 0.1424
_refine_ls_wR_factor_ref 0.1503
_reflns_number_gt 4078
_reflns_number_total 4585
_reflns_threshold_expression 'I > 2\s(I)'
_cod_data_source_file lh5789sup1.cif
_cod_data_source_block I
_cod_original_cell_volume 1292.24(9)
_cod_database_code 2241228
_cod_database_fobs_code 2241228

loop_
_space_group_symop_operation_xyz
'x, y, z'
'-x, y+1/2, -z'

loop_
_atom_site_type_symbol
_atom_site_label
_atom_site_fract_x
_atom_site_fract_y
_atom_site_fract_z
_atom_site_U_iso_or_equiv
_atom_site_adp_type
_atom_site_calc_flag
_atom_site_refinement_flags
_atom_site_occupancy
_atom_site_symmetry_multiplicity
O O1 0.77480(17) 0.1640(3) 1.04104(13) 0.0330(5) Uani d . 1 1
O O2 0.64687(16) 0.3772(3) 0.97693(13) 0.0307(5) Uani d . 1 1
O O3 0.88440(18) 0.5994(4) 1.15707(14) 0.0414(6) Uani d . 1 1
O O4 0.91050(17) 0.2056(3) 0.85758(13) 0.0316(5) Uani d . 1 1
H H4 0.9698 0.2203 0.8449 0.047 Uiso calc R 1 1
N N1 0.61755(19) 0.3716(4) 0.58123(15) 0.0267(5) Uani d . 1 1
H H1 0.5782 0.2885 0.6050 0.032 Uiso calc R 1 1
C C1 0.7110(2) 0.4610(4) 0.61906(19) 0.0260(6) Uani d . 1 1
C C2 0.7906(2) 0.4099(4) 0.69719(18) 0.0252(6) Uani d . 1 1
C C3 0.7579(2) 0.4000(5) 0.78767(18) 0.0264(6) Uani d . 1 1
C C4 0.6942(2) 0.1981(4) 0.80235(19) 0.0279(6) Uani d . 1 1
H H4A 0.6195 0.2288 0.7870 0.033 Uiso calc R 1 1
H H4B 0.7117 0.0912 0.7637 0.033 Uiso calc R 1 1
C C5 0.7119(2) 0.1065(5) 0.89279(19) 0.0301(6) Uani d . 1 1
H H5A 0.6482 0.0338 0.9021 0.036 Uiso calc R 1 1
H H5B 0.7684 0.0044 0.8968 0.036 Uiso calc R 1 1
C C6 0.7394(2) 0.2648(5) 0.96202(19) 0.0293(7) Uani d . 1 1
C C7 0.7658(3) 0.3273(5) 1.10039(19) 0.0327(7) Uani d . 1 1
H H7 0.7714 0.2729 1.1583 0.039 Uiso calc R 1 1
C C8 0.8486(2) 0.4967(5) 1.0940(2) 0.0338(7) Uani d . 1 1
C C9 0.8771(2) 0.5268(5) 1.0107(2) 0.0328(7) Uani d . 1 1
H H9 0.9297 0.6218 1.0028 0.039 Uiso calc R 1 1
C C10 0.8270(2) 0.4165(5) 0.94420(19) 0.0287(6) Uani d . 1 1
C C11 0.8592(2) 0.4071(5) 0.85721(18) 0.0270(6) Uani d . 1 1
C C12 0.9380(2) 0.5804(5) 0.8432(2) 0.0316(7) Uani d . 1 1
H H12A 0.9080 0.7144 0.8551 0.038 Uiso calc R 1 1
H H12B 1.0022 0.5614 0.8834 0.038 Uiso calc R 1 1
C C13 0.9661(2) 0.5851(5) 0.75408(19) 0.0326(7) Uani d . 1 1
H H13A 1.0117 0.7032 0.7477 0.039 Uiso calc R 1 1
H H13B 1.0029 0.4580 0.7430 0.039 Uiso calc R 1 1
C C14 0.8634(2) 0.6041(5) 0.69266(19) 0.0277(6) Uani d . 1 1
H H14 0.8256 0.7216 0.7135 0.033 Uiso calc R 1 1
C C15 0.8636(2) 0.6488(5) 0.59791(19) 0.0313(7) Uani d . 1 1
H H15A 0.8759 0.7955 0.5876 0.038 Uiso calc R 1 1
H H15B 0.9157 0.5649 0.5751 0.038 Uiso calc R 1 1
C C16 0.7522(2) 0.5841(4) 0.56234(19) 0.0276(6) Uani d . 1 1
C C17 0.6812(2) 0.5766(4) 0.48313(18) 0.0262(6) Uani d . 1 1
C C18 0.6770(2) 0.6725(4) 0.40181(18) 0.0267(6) Uani d . 1 1
C C19 0.5951(2) 0.6126(5) 0.33970(19) 0.0310(7) Uani d . 1 1
H H19 0.5918 0.6687 0.2856 0.037 Uiso calc R 1 1
C C20 0.5165(2) 0.4704(5) 0.35503(19) 0.0308(7) Uani d . 1 1
H H20 0.4644 0.4318 0.3105 0.037 Uiso calc R 1 1
C C21 0.5147(2) 0.3863(5) 0.43453(19) 0.0279(6) Uani d . 1 1
H H21 0.4605 0.2986 0.4455 0.033 Uiso calc R 1 1
C C22 0.5987(2) 0.4402(4) 0.49762(18) 0.0262(6) Uani d . 1 1
C C23 0.8453(3) 0.2072(5) 0.6718(2) 0.0308(7) Uani d . 1 1
H H23A 0.7937 0.0983 0.6598 0.046 Uiso calc R 1 1
H H23B 0.8987 0.1648 0.7176 0.046 Uiso calc R 1 1
H H23C 0.8774 0.2338 0.6223 0.046 Uiso calc R 1 1
C C24 0.6862(2) 0.5888(4) 0.80049(19) 0.0281(6) Uani d . 1 1
H H24A 0.7270 0.7150 0.8035 0.042 Uiso calc R 1 1
H H24B 0.6576 0.5712 0.8523 0.042 Uiso calc R 1 1
H H24C 0.6294 0.5971 0.7537 0.042 Uiso calc R 1 1
C C25 0.6530(2) 0.4108(6) 1.06813(19) 0.0336(7) Uani d . 1 1
C C26 0.6353(3) 0.6379(5) 1.0847(2) 0.0384(8) Uani d . 1 1
H H26A 0.6817 0.7211 1.0565 0.058 Uiso calc R 1 1
H H26B 0.6497 0.6639 1.1447 0.058 Uiso calc R 1 1
H H26C 0.5633 0.6738 1.0637 0.058 Uiso calc R 1 1
C C27 0.5722(3) 0.2731(6) 1.1015(2) 0.0376(8) Uani d . 1 1
H H27A 0.5028 0.3075 1.0731 0.056 Uiso calc R 1 1
H H27B 0.5757 0.2954 1.1614 0.056 Uiso calc R 1 1
H H27C 0.5872 0.1292 1.0912 0.056 Uiso calc R 1 1
C C28 0.7593(2) 0.8372(4) 0.38782(18) 0.0295(7) Uani d . 1 1
C C29 0.7411(3) 0.9297(5) 0.2981(2) 0.0381(8) Uani d . 1 1
H H29A 0.7483 0.8217 0.2576 0.057 Uiso calc R 1 1
H H29B 0.7924 1.0372 0.2940 0.057 Uiso calc R 1 1
H H29C 0.6714 0.9881 0.2866 0.057 Uiso calc R 1 1
C C30 0.7512(3) 1.0194(5) 0.4492(2) 0.0351(7) Uani d . 1 1
H H30A 0.6870 1.0954 0.4313 0.053 Uiso calc R 1 1
H H30B 0.8106 1.1109 0.4494 0.053 Uiso calc R 1 1
H H30C 0.7508 0.9657 0.5054 0.053 Uiso calc R 1 1
C C31 0.8695(3) 0.7438(5) 0.4004(2) 0.0340(7) Uani d . 1 1
H H31 0.9255 0.8328 0.4195 0.041 Uiso calc R 1 1
C C32 0.8925(3) 0.5482(6) 0.3866(2) 0.0426(8) Uani d . 1 1
H H32A 0.8388 0.4540 0.3675 0.051 Uiso calc R 1 1
H H32B 0.9625 0.5039 0.3960 0.051 Uiso calc R 1 1

loop_
_atom_site_aniso_label
_atom_site_aniso_U_11
_atom_site_aniso_U_22
_atom_site_aniso_U_33
_atom_site_aniso_U_12
_atom_site_aniso_U_13
_atom_site_aniso_U_23
O1 0.0397(12) 0.0260(10) 0.0297(11) 0.0012(9) -0.0062(9) 0.0028(9)
O2 0.0311(10) 0.0307(11) 0.0269(10) -0.0007(9) -0.0065(8) -0.0031(9)
O3 0.0390(12) 0.0489(14) 0.0317(12) -0.0085(11) -0.0090(10) -0.0092(11)
O4 0.0329(11) 0.0272(11) 0.0327(11) 0.0059(9) -0.0019(9) 0.0019(9)
N1 0.0308(12) 0.0218(12) 0.0254(12) -0.0015(10) -0.0027(10) 0.0024(10)
C1 0.0273(14) 0.0188(13) 0.0298(15) 0.0013(11) -0.0018(12) -0.0022(11)
C2 0.0296(14) 0.0163(12) 0.0270(14) 0.0012(12) -0.0037(11) -0.0015(11)
C3 0.0304(14) 0.0177(13) 0.0276(15) 0.0005(12) -0.0062(12) -0.0004(11)
C4 0.0310(15) 0.0198(14) 0.0303(14) -0.0030(12) -0.0031(12) -0.0014(11)
C5 0.0368(16) 0.0186(13) 0.0330(16) -0.0041(12) -0.0006(13) -0.0036(12)
C6 0.0351(16) 0.0229(15) 0.0268(15) 0.0005(12) -0.0055(12) -0.0014(11)
C7 0.0348(16) 0.0349(16) 0.0250(15) -0.0017(13) -0.0065(12) 0.0008(13)
C8 0.0299(15) 0.0364(17) 0.0325(16) 0.0013(13) -0.0034(13) -0.0014(13)
C9 0.0330(15) 0.0330(16) 0.0296(15) -0.0062(13) -0.0044(12) -0.0008(13)
C10 0.0307(14) 0.0212(14) 0.0314(15) 0.0026(12) -0.0038(12) 0.0015(12)
C11 0.0281(14) 0.0216(13) 0.0286(15) 0.0006(12) -0.0044(12) -0.0014(12)
C12 0.0316(15) 0.0278(15) 0.0325(16) -0.0030(13) -0.0047(12) -0.0014(13)
C13 0.0306(15) 0.0311(15) 0.0330(16) -0.0027(13) -0.0055(13) -0.0035(13)
C14 0.0285(14) 0.0231(14) 0.0290(15) -0.0015(12) -0.0037(12) 0.0008(12)
C15 0.0386(17) 0.0234(14) 0.0283(15) -0.0022(12) -0.0056(13) 0.0026(12)
C16 0.0322(14) 0.0193(13) 0.0292(15) 0.0002(12) -0.0021(12) -0.0022(12)
C17 0.0307(14) 0.0206(13) 0.0260(14) 0.0018(12) -0.0001(12) -0.0008(11)
C18 0.0329(15) 0.0207(13) 0.0247(14) -0.0001(12) -0.0007(11) 0.0007(11)
C19 0.0353(15) 0.0265(15) 0.0287(15) 0.0036(13) -0.0034(13) 0.0026(12)
C20 0.0329(15) 0.0247(14) 0.0300(15) 0.0019(12) -0.0099(13) -0.0009(12)
C21 0.0293(14) 0.0200(13) 0.0318(15) -0.0002(12) -0.0032(12) 0.0019(12)
C22 0.0327(15) 0.0190(14) 0.0254(14) 0.0028(11) -0.0006(12) -0.0004(11)
C23 0.0365(16) 0.0212(15) 0.0326(15) 0.0024(12) -0.0016(13) -0.0028(12)
C24 0.0362(16) 0.0183(13) 0.0280(14) 0.0027(12) -0.0013(12) -0.0020(11)
C25 0.0339(16) 0.0382(17) 0.0255(15) -0.0009(14) -0.0059(12) -0.0034(13)
C26 0.0408(17) 0.0387(18) 0.0317(16) 0.0011(14) -0.0074(13) -0.0077(14)
C27 0.0336(17) 0.0419(19) 0.0354(17) -0.0041(14) -0.0010(14) -0.0025(14)
C28 0.0384(16) 0.0222(15) 0.0262(15) -0.0027(12) -0.0007(12) 0.0031(12)
C29 0.0478(19) 0.0319(17) 0.0310(16) -0.0070(14) -0.0054(14) 0.0056(13)
C30 0.0453(18) 0.0211(15) 0.0359(17) -0.0015(13) -0.0034(14) 0.0009(13)
C31 0.0332(16) 0.0319(16) 0.0349(16) -0.0061(13) -0.0013(13) 0.0006(13)
C32 0.0397(18) 0.0356(18) 0.052(2) 0.0042(15) 0.0068(16) 0.0025(15)

loop_
_atom_type_symbol
_atom_type_description
_atom_type_scat_dispersion_real
_atom_type_scat_dispersion_imag
_atom_type_scat_source
C C 0.0181 0.0091 'International Tables Vol C Tables 4.2.6.8 and 6.1.1.4'
H H 0.0000 0.0000 'International Tables Vol C Tables 4.2.6.8 and 6.1.1.4'
N N 0.0311 0.0180 'International Tables Vol C Tables 4.2.6.8 and 6.1.1.4'
O O 0.0492 0.0322 'International Tables Vol C Tables 4.2.6.8 and 6.1.1.4'

loop_
_geom_angle_atom_site_label_1
_geom_angle_atom_site_label_2
_geom_angle_atom_site_label_3
_geom_angle
C7 O1 C6 102.0(2)
C6 O2 C25 108.6(2)
C11 O4 H4 109.5
C1 N1 C22 107.5(2)
C1 N1 H1 126.3
C22 N1 H1 126.3
C16 C1 N1 110.3(2)
C16 C1 C2 112.9(2)
N1 C1 C2 134.2(3)
C1 C2 C23 103.7(2)
C1 C2 C14 96.9(2)
C23 C2 C14 110.8(2)
C1 C2 C3 121.6(2)
C23 C2 C3 113.7(2)
C14 C2 C3 108.7(2)
C24 C3 C2 109.7(2)
C24 C3 C4 106.9(2)
C2 C3 C4 113.0(2)
C24 C3 C11 109.0(2)
C2 C3 C11 109.9(2)
C4 C3 C11 108.1(2)
C5 C4 C3 116.7(2)
C5 C4 H4A 108.1
C3 C4 H4A 108.1
C5 C4 H4B 108.1
C3 C4 H4B 108.1
H4A C4 H4B 107.3
C6 C5 C4 114.6(2)
C6 C5 H5A 108.6
C4 C5 H5A 108.6
C6 C5 H5B 108.6
C4 C5 H5B 108.6
H5A C5 H5B 107.6
O1 C6 O2 103.8(2)
O1 C6 C5 110.6(2)
O2 C6 C5 110.7(2)
O1 C6 C10 107.8(2)
O2 C6 C10 110.9(2)
C5 C6 C10 112.6(3)
O1 C7 C8 110.3(3)
O1 C7 C25 101.4(2)
C8 C7 C25 110.6(3)
O1 C7 H7 111.4
C8 C7 H7 111.4
C25 C7 H7 111.4
O3 C8 C9 124.6(3)
O3 C8 C7 119.9(3)
C9 C8 C7 115.5(3)
C10 C9 C8 119.8(3)
C10 C9 H9 120.1
C8 C9 H9 120.1
C9 C10 C11 125.4(3)
C9 C10 C6 117.1(3)
C11 C10 C6 116.9(3)
O4 C11 C10 102.7(2)
O4 C11 C12 109.6(2)
C10 C11 C12 112.5(2)
O4 C11 C3 107.6(2)
C10 C11 C3 109.8(2)
C12 C11 C3 114.0(2)
C13 C12 C11 113.9(2)
C13 C12 H12A 108.8
C11 C12 H12A 108.8
C13 C12 H12B 108.8
C11 C12 H12B 108.8
H12A C12 H12B 107.7
C14 C13 C12 107.4(2)
C14 C13 H13A 110.2
C12 C13 H13A 110.2
C14 C13 H13B 110.2
C12 C13 H13B 110.2
H13A C13 H13B 108.5
C13 C14 C15 121.1(3)
C13 C14 C2 111.7(2)
C15 C14 C2 106.5(2)
C13 C14 H14 105.4
C15 C14 H14 105.4
C2 C14 H14 105.4
C16 C15 C14 100.1(2)
C16 C15 H15A 111.8
C14 C15 H15A 111.8
C16 C15 H15B 111.8
C14 C15 H15B 111.8
H15A C15 H15B 109.5
C1 C16 C17 107.9(3)
C1 C16 C15 110.4(3)
C17 C16 C15 140.5(3)
C22 C17 C18 119.1(3)
C22 C17 C16 105.3(2)
C18 C17 C16 135.6(3)
C19 C18 C17 116.8(3)
C19 C18 C28 123.4(3)
C17 C18 C28 119.8(2)
C18 C19 C20 122.6(3)
C18 C19 H19 118.7
C20 C19 H19 118.7
C21 C20 C19 121.7(3)
C21 C20 H20 119.2
C19 C20 H20 119.2
C20 C21 C22 116.5(3)
C20 C21 H21 121.8
C22 C21 H21 121.8
N1 C22 C21 127.9(3)
N1 C22 C17 109.1(2)
C21 C22 C17 123.0(3)
C2 C23 H23A 109.5
C2 C23 H23B 109.5
H23A C23 H23B 109.5
C2 C23 H23C 109.5
H23A C23 H23C 109.5
H23B C23 H23C 109.5
C3 C24 H24A 109.5
C3 C24 H24B 109.5
H24A C24 H24B 109.5
C3 C24 H24C 109.5
H24A C24 H24C 109.5
H24B C24 H24C 109.5
O2 C25 C26 109.4(3)
O2 C25 C27 109.2(3)
C26 C25 C27 111.8(3)
O2 C25 C7 100.7(2)
C26 C25 C7 115.7(3)
C27 C25 C7 109.5(3)
C25 C26 H26A 109.5
C25 C26 H26B 109.5
H26A C26 H26B 109.5
C25 C26 H26C 109.5
H26A C26 H26C 109.5
H26B C26 H26C 109.5
C25 C27 H27A 109.5
C25 C27 H27B 109.5
H27A C27 H27B 109.5
C25 C27 H27C 109.5
H27A C27 H27C 109.5
H27B C27 H27C 109.5
C31 C28 C18 110.9(2)
C31 C28 C29 106.3(3)
C18 C28 C29 113.1(3)
C31 C28 C30 111.6(3)
C18 C28 C30 108.3(2)
C29 C28 C30 106.7(3)
C28 C29 H29A 109.5
C28 C29 H29B 109.5
H29A C29 H29B 109.5
C28 C29 H29C 109.5
H29A C29 H29C 109.5
H29B C29 H29C 109.5
C28 C30 H30A 109.5
C28 C30 H30B 109.5
H30A C30 H30B 109.5
C28 C30 H30C 109.5
H30A C30 H30C 109.5
H30B C30 H30C 109.5
C32 C31 C28 125.6(3)
C32 C31 H31 117.2
C28 C31 H31 117.2
C31 C32 H32A 120.0
C31 C32 H32B 120.0
H32A C32 H32B 120.0

loop_
_geom_bond_atom_site_label_1
_geom_bond_atom_site_label_2
_geom_bond_distance
O1 C7 1.427(4)
O1 C6 1.427(4)
O2 C6 1.437(4)
O2 C25 1.461(4)
O3 C8 1.231(4)
O4 C11 1.447(4)
O4 H4 0.8200
N1 C1 1.379(4)
N1 C22 1.390(4)
N1 H1 0.8600
C1 C16 1.366(4)
C1 C2 1.520(4)
C2 C23 1.557(4)
C2 C14 1.562(4)
C2 C3 1.565(4)
C3 C24 1.550(4)
C3 C4 1.565(4)
C3 C11 1.573(4)
C4 C5 1.542(4)
C4 H4A 0.9700
C4 H4B 0.9700
C5 C6 1.500(4)
C5 H5A 0.9700
C5 H5B 0.9700
C6 C10 1.543(4)
C7 C8 1.531(5)
C7 C25 1.552(4)
C7 H7 0.9800
C8 C9 1.443(5)
C9 C10 1.351(4)
C9 H9 0.9300
C10 C11 1.508(4)
C11 C12 1.538(4)
C12 C13 1.521(4)
C12 H12A 0.9700
C12 H12B 0.9700
C13 C14 1.520(4)
C13 H13A 0.9700
C13 H13B 0.9700
C14 C15 1.539(4)
C14 H14 0.9800
C15 C16 1.509(4)
C15 H15A 0.9700
C15 H15B 0.9700
C16 C17 1.440(4)
C17 C22 1.417(4)
C17 C18 1.429(4)
C18 C19 1.382(4)
C18 C28 1.532(4)
C19 C20 1.406(5)
C19 H19 0.9300
C20 C21 1.381(4)
C20 H20 0.9300
C21 C22 1.399(4)
C21 H21 0.9300
C23 H23A 0.9600
C23 H23B 0.9600
C23 H23C 0.9600
C24 H24A 0.9600
C24 H24B 0.9600
C24 H24C 0.9600
C25 C26 1.501(5)
C25 C27 1.517(5)
C26 H26A 0.9600
C26 H26B 0.9600
C26 H26C 0.9600
C27 H27A 0.9600
C27 H27B 0.9600
C27 H27C 0.9600
C28 C31 1.516(4)
C28 C29 1.533(4)
C28 C30 1.537(4)
C29 H29A 0.9600
C29 H29B 0.9600
C29 H29C 0.9600
C30 H30A 0.9600
C30 H30B 0.9600
C30 H30C 0.9600
C31 C32 1.313(5)
C31 H31 0.9300
C32 H32A 0.9300
C32 H32B 0.9300

loop_
_geom_hbond_atom_site_label_D
_geom_hbond_atom_site_label_H
_geom_hbond_atom_site_label_A
_geom_hbond_site_symmetry_A
_geom_hbond_distance_DH
_geom_hbond_distance_HA
_geom_hbond_distance_DA
_geom_hbond_angle_DHA
O4 H4 O3 2_747 0.82 2.03 2.757(3) 148.2
N1 H1 Cg 2_646 0.86 2.781 3.5270(10) 145.96

loop_
_geom_torsion_atom_site_label_1
_geom_torsion_atom_site_label_2
_geom_torsion_atom_site_label_3
_geom_torsion_atom_site_label_4
_geom_torsion
C22 N1 C1 C16 0.0(3)
C22 N1 C1 C2 -159.8(3)
C16 C1 C2 C23 -88.8(3)
N1 C1 C2 C23 70.7(4)
C16 C1 C2 C14 24.7(3)
N1 C1 C2 C14 -175.9(3)
C16 C1 C2 C3 141.7(3)
N1 C1 C2 C3 -58.8(4)
C1 C2 C3 C24 -44.3(3)
C23 C2 C3 C24 -169.4(2)
C14 C2 C3 C24 66.6(3)
C1 C2 C3 C4 74.9(3)
C23 C2 C3 C4 -50.1(3)
C14 C2 C3 C4 -174.1(2)
C1 C2 C3 C11 -164.2(2)
C23 C2 C3 C11 70.7(3)
C14 C2 C3 C11 -53.2(3)
C24 C3 C4 C5 -93.2(3)
C2 C3 C4 C5 145.9(3)
C11 C3 C4 C5 24.0(3)
C3 C4 C5 C6 30.1(4)
C7 O1 C6 O2 -44.4(3)
C7 O1 C6 C5 -163.2(3)
C7 O1 C6 C10 73.3(3)
C25 O2 C6 O1 22.5(3)
C25 O2 C6 C5 141.2(2)
C25 O2 C6 C10 -93.0(3)
C4 C5 C6 O1 -168.4(2)
C4 C5 C6 O2 77.1(3)
C4 C5 C6 C10 -47.7(3)
C6 O1 C7 C8 -69.4(3)
C6 O1 C7 C25 47.9(3)
O1 C7 C8 O3 -149.9(3)
C25 C7 C8 O3 98.7(3)
O1 C7 C8 C9 31.6(4)
C25 C7 C8 C9 -79.8(3)
O3 C8 C9 C10 -174.8(3)
C7 C8 C9 C10 3.5(4)
C8 C9 C10 C11 -170.2(3)
C8 C9 C10 C6 1.0(4)
O1 C6 C10 C9 -40.5(4)
O2 C6 C10 C9 72.5(3)
C5 C6 C10 C9 -162.8(3)
O1 C6 C10 C11 131.5(3)
O2 C6 C10 C11 -115.5(3)
C5 C6 C10 C11 9.2(4)
C9 C10 C11 O4 102.7(3)
C6 C10 C11 O4 -68.5(3)
C9 C10 C11 C12 -15.1(4)
C6 C10 C11 C12 173.7(2)
C9 C10 C11 C3 -143.1(3)
C6 C10 C11 C3 45.7(3)
C24 C3 C11 O4 165.8(2)
C2 C3 C11 O4 -73.9(3)
C4 C3 C11 O4 49.9(3)
C24 C3 C11 C10 54.8(3)
C2 C3 C11 C10 175.1(2)
C4 C3 C11 C10 -61.1(3)
C24 C3 C11 C12 -72.4(3)
C2 C3 C11 C12 47.9(3)
C4 C3 C11 C12 171.7(2)
O4 C11 C12 C13 70.5(3)
C10 C11 C12 C13 -175.9(2)
C3 C11 C12 C13 -50.1(3)
C11 C12 C13 C14 55.7(3)
C12 C13 C14 C15 170.0(3)
C12 C13 C14 C2 -63.3(3)
C1 C2 C14 C13 -169.4(2)
C23 C2 C14 C13 -61.8(3)
C3 C2 C14 C13 63.8(3)
C1 C2 C14 C15 -35.2(3)
C23 C2 C14 C15 72.4(3)
C3 C2 C14 C15 -162.0(2)
C13 C14 C15 C16 162.6(3)
C2 C14 C15 C16 33.6(3)
N1 C1 C16 C17 0.6(3)
C2 C1 C16 C17 165.0(2)
N1 C1 C16 C15 -169.2(2)
C2 C1 C16 C15 -4.8(3)
C14 C15 C16 C1 -18.0(3)
C14 C15 C16 C17 177.3(4)
C1 C16 C17 C22 -0.9(3)
C15 C16 C17 C22 164.0(4)
C1 C16 C17 C18 177.8(3)
C15 C16 C17 C18 -17.3(6)
C22 C17 C18 C19 -4.7(4)
C16 C17 C18 C19 176.7(3)
C22 C17 C18 C28 173.7(3)
C16 C17 C18 C28 -4.8(5)
C17 C18 C19 C20 2.3(4)
C28 C18 C19 C20 -176.1(3)
C18 C19 C20 C21 2.1(5)
C19 C20 C21 C22 -3.8(4)
C1 N1 C22 C21 178.2(3)
C1 N1 C22 C17 -0.6(3)
C20 C21 C22 N1 -177.4(3)
C20 C21 C22 C17 1.2(4)
C18 C17 C22 N1 -178.0(3)
C16 C17 C22 N1 0.9(3)
C18 C17 C22 C21 3.1(4)
C16 C17 C22 C21 -178.0(3)
C6 O2 C25 C26 128.7(3)
C6 O2 C25 C27 -108.7(3)
C6 O2 C25 C7 6.5(3)
O1 C7 C25 O2 -33.0(3)
C8 C7 C25 O2 84.1(3)
O1 C7 C25 C26 -150.7(3)
C8 C7 C25 C26 -33.7(4)
O1 C7 C25 C27 81.9(3)
C8 C7 C25 C27 -161.0(3)
C19 C18 C28 C31 -118.9(3)
C17 C18 C28 C31 62.7(3)
C19 C18 C28 C29 0.4(4)
C17 C18 C28 C29 -178.0(3)
C19 C18 C28 C30 118.4(3)
C17 C18 C28 C30 -60.0(3)
C18 C28 C31 C32 29.3(4)
C29 C28 C31 C32 -94.0(4)
C30 C28 C31 C32 150.1(3)
